data_4120325
loop_
_publ_author_name
'Zaozao Qiu'
'Yangjian Quan'
'Zuowei Xie'

_publ_section_title
;
 Palladium-Catalyzed Selective Fluorination of o-Carboranes
;
_journal_name_full 'Journal of the American Chemical Society'
_journal_page_first 12192
_journal_page_last 12195
_journal_paper_doi 10.1021/ja405808t
_journal_volume 135
_journal_year 2013
_chemical_formula_sum 'C10 H14 B10 F4'
_chemical_formula_weight 318.31
_chemical_name_systematic
; 
 ? 
;
_space_group_IT_number 29
_symmetry_cell_setting orthorhombic
_symmetry_space_group_name_Hall 'P 2c -2ac'
_symmetry_space_group_name_H-M 'P c a 21'
_atom_sites_solution_hydrogens geom
_atom_sites_solution_primary direct
_atom_sites_solution_secondary difmap
_audit_creation_method SHELXL-97
_cell_angle_alpha 90.00
_cell_angle_beta 90.00
_cell_angle_gamma 90.00
_cell_formula_units_Z 4
_cell_length_a 21.924(4)
_cell_length_b 7.5397(13)
_cell_length_c 9.2002(13)
_cell_measurement_reflns_used 81
_cell_measurement_temperature 296(2)
_cell_measurement_theta_max 15
_cell_measurement_theta_min 15
_cell_volume 1520.8(4)
_computing_cell_refinement 'BRUKER KAPPA APEXII DUO DIFFRACTOMETER'
_computing_data_collection 'BRUKER KAPPA APEXII DUO DIFFRACTOMETER'
_computing_data_reduction 'BRUKER KAPPA APEXII DUO DIFFRACTOMETER'
_computing_molecular_graphics 'SIEMENS SHELXTL'
_computing_publication_material 'SIEMENS SHELXTL'
_computing_structure_refinement 'SHELXL-97 (Sheldrick, 2008)'
_computing_structure_solution 'SHELXS-97 (Sheldrick, 2008)'
_diffrn_ambient_temperature 296(2)
_diffrn_measured_fraction_theta_full 1.000
_diffrn_measured_fraction_theta_max 1.000
_diffrn_measurement_device_type 'BRUKER KAPPA APEXII DUO DIFFRACTOMETER'
_diffrn_measurement_method 'PHI & OMEGA SCAN'
_diffrn_radiation_monochromator graphite
_diffrn_radiation_source 'fine-focus sealed tube'
_diffrn_radiation_type MoK\a
_diffrn_radiation_wavelength 0.71073
_diffrn_reflns_av_R_equivalents 0.1013
_diffrn_reflns_av_sigmaI/netI 0.0963
_diffrn_reflns_limit_h_max 26
_diffrn_reflns_limit_h_min -26
_diffrn_reflns_limit_k_max 9
_diffrn_reflns_limit_k_min -9
_diffrn_reflns_limit_l_max 6
_diffrn_reflns_limit_l_min -11
_diffrn_reflns_number 8055
_diffrn_reflns_theta_full 25.24
_diffrn_reflns_theta_max 25.24
_diffrn_reflns_theta_min 1.86
_exptl_absorpt_coefficient_mu 0.104
_exptl_absorpt_correction_T_max 0.7456
_exptl_absorpt_correction_T_min 0.5576
_exptl_absorpt_correction_type multi-scan
_exptl_crystal_colour colourless
_exptl_crystal_density_diffrn 1.390
_exptl_crystal_description block
_exptl_crystal_F_000 640
_exptl_crystal_size_max 0.50
_exptl_crystal_size_mid 0.40
_exptl_crystal_size_min 0.30
_refine_diff_density_max 0.219
_refine_diff_density_min -0.223
_refine_diff_density_rms 0.051
_refine_ls_extinction_method none
_refine_ls_goodness_of_fit_ref 1.009
_refine_ls_hydrogen_treatment riding
_refine_ls_matrix_type full
_refine_ls_number_parameters 217
_refine_ls_number_reflns 2201
_refine_ls_number_restraints 1
_refine_ls_restrained_S_all 1.008
_refine_ls_R_factor_all 0.0770
_refine_ls_R_factor_gt 0.0537
_refine_ls_shift/su_max 0.000
_refine_ls_shift/su_mean 0.000
_refine_ls_structure_factor_coef Fsqd
_refine_ls_weighting_details 'calc w=1/[\s^2^(Fo^2^)+(0.0684P)^2^+0.0000P] where P=(Fo^2^+2Fc^2^)/3'
_refine_ls_weighting_scheme calc
_refine_ls_wR_factor_gt 0.1266
_refine_ls_wR_factor_ref 0.1420
_reflns_number_gt 1663
_reflns_number_total 2201
_reflns_threshold_expression >2sigma(I)
_cod_data_source_file ja405808t_si_001_3.cif
_cod_data_source_block 2k
_cod_database_code 4120325

loop_
_symmetry_equiv_pos_as_xyz
'x, y, z'
'-x, -y, z+1/2'
'x+1/2, -y, z'
'-x+1/2, y, z+1/2'

loop_
_atom_site_label
_atom_site_type_symbol
_atom_site_fract_x
_atom_site_fract_y
_atom_site_fract_z
_atom_site_U_iso_or_equiv
_atom_site_adp_type
_atom_site_occupancy
_atom_site_symmetry_multiplicity
_atom_site_calc_flag
_atom_site_refinement_flags
C1 C 0.39346(14) 0.2510(5) 0.8792(4) 0.0304(8) Uani 1 1 d .
C2 C 0.33785(15) 0.1577(5) 0.9769(4) 0.0294(8) Uani 1 1 d .
C11 C 0.39723(19) 0.2047(5) 0.7202(4) 0.0419(10) Uani 1 1 d .
H11A H 0.4399 0.1988 0.6926 0.050 Uiso 1 1 calc R
H11B H 0.3786 0.2998 0.6646 0.050 Uiso 1 1 calc R
C12 C 0.36678(16) 0.0313(5) 0.6781(4) 0.0341(8) Uani 1 1 d .
C13 C 0.38668(19) -0.0512(6) 0.5505(4) 0.0449(10) Uani 1 1 d .
H13A H 0.4174 0.0013 0.4955 0.054 Uiso 1 1 calc R
C14 C 0.36149(19) -0.2090(6) 0.5052(5) 0.0506(11) Uani 1 1 d .
H14A H 0.3753 -0.2625 0.4203 0.061 Uiso 1 1 calc R
C15 C 0.31591(19) -0.2877(5) 0.5854(5) 0.0494(11) Uani 1 1 d .
H15A H 0.2992 -0.3951 0.5557 0.059 Uiso 1 1 calc R
C16 C 0.29512(18) -0.2053(5) 0.7107(4) 0.0401(10) Uani 1 1 d .
H16A H 0.2637 -0.2572 0.7636 0.048 Uiso 1 1 calc R
C17 C 0.32030(16) -0.0473(5) 0.7588(4) 0.0321(8) Uani 1 1 d .
C18 C 0.29521(16) 0.0329(5) 0.8958(4) 0.0391(10) Uani 1 1 d .
H18A H 0.2838 -0.0626 0.9610 0.047 Uiso 1 1 calc R
H18B H 0.2583 0.0975 0.8716 0.047 Uiso 1 1 calc R
B3 B 0.41193(18) 0.0857(5) 1.0028(5) 0.0335(10) Uani 1 1 d .
H3 H 0.4292 -0.0462 0.9726 0.040 Uiso 1 1 calc R
B4 B 0.45664(19) 0.2797(6) 0.9844(5) 0.0376(10) Uani 1 1 d .
H4 H 0.5037 0.2725 0.9432 0.045 Uiso 1 1 calc R
B5 B 0.40849(18) 0.4610(6) 0.9392(5) 0.0356(10) Uani 1 1 d .
H5 H 0.4243 0.5700 0.8692 0.043 Uiso 1 1 calc R
B6 B 0.33246(18) 0.3796(5) 0.9317(5) 0.0331(10) Uani 1 1 d .
H6 H 0.2986 0.4353 0.8561 0.040 Uiso 1 1 calc R
B7 B 0.36060(19) 0.1186(6) 1.1500(5) 0.0360(10) Uani 1 1 d .
H7 H 0.3448 0.0065 1.2167 0.043 Uiso 1 1 calc R
B8 B 0.43674(19) 0.1994(6) 1.1604(5) 0.0416(11) Uani 1 1 d .
B9 B 0.4346(2) 0.4351(6) 1.1219(5) 0.0406(11) Uani 1 1 d .
B10 B 0.3570(2) 0.4950(6) 1.0875(5) 0.0376(10) Uani 1 1 d .
B11 B 0.31169(18) 0.2983(5) 1.1056(5) 0.0344(10) Uani 1 1 d .
H11 H 0.2641 0.3021 1.1433 0.041 Uiso 1 1 calc R
B12 B 0.3739(2) 0.3334(6) 1.2272(5) 0.0437(11) Uani 1 1 d .
F1 F 0.47851(12) 0.1256(4) 1.2536(3) 0.0683(9) Uani 1 1 d .
F2 F 0.47466(12) 0.5502(4) 1.1834(3) 0.0705(8) Uani 1 1 d .
F3 F 0.33545(12) 0.6585(3) 1.1231(3) 0.0652(8) Uani 1 1 d .
F4 F 0.36554(13) 0.3665(4) 1.3713(3) 0.0670(8) Uani 1 1 d .

loop_
_atom_site_aniso_label
_atom_site_aniso_U_11
_atom_site_aniso_U_22
_atom_site_aniso_U_33
_atom_site_aniso_U_23
_atom_site_aniso_U_13
_atom_site_aniso_U_12
C1 0.0340(18) 0.0313(18) 0.026(2) 0.0005(16) 0.0012(16) -0.0063(15)
C2 0.0345(18) 0.0281(18) 0.025(2) 0.0011(15) 0.0048(15) -0.0049(14)
C11 0.057(2) 0.040(2) 0.029(2) -0.0016(18) 0.0082(18) -0.0115(18)
C12 0.043(2) 0.0342(18) 0.025(2) -0.0044(17) -0.0045(17) -0.0038(17)
C13 0.056(2) 0.050(2) 0.029(2) -0.0060(19) 0.0022(18) 0.003(2)
C14 0.062(3) 0.051(2) 0.039(2) -0.022(2) -0.007(2) 0.005(2)
C15 0.055(3) 0.038(2) 0.056(3) -0.017(2) -0.011(2) -0.0033(19)
C16 0.046(2) 0.038(2) 0.036(2) -0.0012(18) -0.0065(17) -0.0047(18)
C17 0.0380(18) 0.0330(19) 0.0253(19) 0.0020(16) -0.0050(16) -0.0003(16)
C18 0.041(2) 0.038(2) 0.039(3) -0.0033(19) 0.0053(18) -0.0125(17)
B3 0.038(2) 0.031(2) 0.031(3) 0.0037(19) 0.0024(19) 0.0065(17)
B4 0.033(2) 0.040(2) 0.040(3) 0.001(2) -0.003(2) -0.0056(18)
B5 0.038(2) 0.027(2) 0.042(3) -0.0036(19) -0.001(2) -0.0060(18)
B6 0.034(2) 0.030(2) 0.036(3) 0.0015(19) -0.0001(18) 0.0015(17)
B7 0.044(2) 0.039(2) 0.025(3) -0.001(2) 0.0046(18) 0.0003(18)
B8 0.042(2) 0.050(3) 0.033(3) 0.001(2) -0.011(2) 0.005(2)
B9 0.051(3) 0.039(2) 0.032(3) -0.005(2) -0.009(2) -0.009(2)
B10 0.049(2) 0.025(2) 0.038(3) -0.0050(19) 0.003(2) 0.0008(19)
B11 0.034(2) 0.033(2) 0.036(3) -0.007(2) 0.0067(19) 0.0022(17)
B12 0.058(3) 0.044(2) 0.030(3) -0.005(2) -0.004(2) -0.004(2)
F1 0.0631(16) 0.089(2) 0.0527(19) 0.0193(15) -0.0213(13) 0.0098(14)
F2 0.0764(18) 0.0779(18) 0.0573(19) -0.0158(15) -0.0172(13) -0.0342(15)
F3 0.0826(17) 0.0370(13) 0.076(2) -0.0147(14) 0.0119(15) 0.0107(13)
F4 0.100(2) 0.0700(18) 0.0304(16) -0.0181(13) 0.0051(14) -0.0086(16)

loop_
_atom_type_symbol
_atom_type_description
_atom_type_scat_dispersion_real
_atom_type_scat_dispersion_imag
_atom_type_scat_source
C C 0.0033 0.0016 'International Tables Vol C Tables 4.2.6.8 and 6.1.1.4'
H H 0.0000 0.0000 'International Tables Vol C Tables 4.2.6.8 and 6.1.1.4'
B B 0.0013 0.0007 'International Tables Vol C Tables 4.2.6.8 and 6.1.1.4'
F F 0.0171 0.0103 'International Tables Vol C Tables 4.2.6.8 and 6.1.1.4'

loop_
_geom_angle_atom_site_label_1
_geom_angle_atom_site_label_2
_geom_angle_atom_site_label_3
_geom_angle
C11 C1 C2 117.7(3)
C11 C1 B4 122.4(3)
C2 C1 B4 110.0(3)
C11 C1 B5 121.2(3)
C2 C1 B5 110.9(3)
B4 C1 B5 62.7(2)
C11 C1 B6 116.4(3)
C2 C1 B6 61.2(2)
B4 C1 B6 113.6(3)
B5 C1 B6 62.4(2)
C11 C1 B3 117.2(3)
C2 C1 B3 61.0(2)
B4 C1 B3 61.9(2)
B5 C1 B3 114.1(3)
B6 C1 B3 113.7(3)
C18 C2 C1 116.4(3)
C18 C2 B11 121.5(3)
C1 C2 B11 111.1(3)
C18 C2 B7 122.3(3)
C1 C2 B7 111.4(3)
B11 C2 B7 63.3(2)
C18 C2 B6 116.0(3)
C1 C2 B6 60.8(2)
B11 C2 B6 62.5(2)
B7 C2 B6 114.5(3)
C18 C2 B3 116.8(3)
C1 C2 B3 61.3(2)
B11 C2 B3 114.8(3)
B7 C2 B3 62.6(2)
B6 C2 B3 113.7(3)
C1 C11 C12 115.0(3)
C17 C12 C13 119.1(3)
C17 C12 C11 123.5(4)
C13 C12 C11 117.4(3)
C14 C13 C12 120.9(4)
C15 C14 C13 120.1(4)
C14 C15 C16 119.4(4)
C17 C16 C15 121.3(4)
C16 C17 C12 119.1(4)
C16 C17 C18 117.9(3)
C12 C17 C18 122.9(3)
C17 C18 C2 115.8(3)
C2 B3 C1 57.6(2)
C2 B3 B4 104.3(3)
C1 B3 B4 58.2(2)
C2 B3 B8 104.4(3)
C1 B3 B8 105.1(3)
B4 B3 B8 60.5(3)
C2 B3 B7 57.8(2)
C1 B3 B7 104.6(3)
B4 B3 B7 107.9(3)
B8 B3 B7 60.2(3)
C1 B4 B3 59.9(2)
C1 B4 B5 58.8(2)
B3 B4 B5 109.2(3)
C1 B4 B8 105.9(3)
B3 B4 B8 59.8(3)
B5 B4 B8 109.2(3)
C1 B4 B9 105.4(3)
B3 B4 B9 108.9(3)
B5 B4 B9 60.1(3)
B8 B4 B9 61.0(3)
C1 B5 B4 58.5(2)
C1 B5 B6 59.1(2)
B4 B5 B6 107.5(3)
C1 B5 B9 105.3(3)
B4 B5 B9 60.4(3)
B6 B5 B9 107.4(3)
C1 B5 B10 104.9(3)
B4 B5 B10 107.9(3)
B6 B5 B10 59.2(2)
B9 B5 B10 60.0(3)
C1 B6 C2 57.9(2)
C1 B6 B10 105.6(3)
C2 B6 B10 105.2(3)
C1 B6 B11 105.0(3)
C2 B6 B11 57.7(2)
B10 B6 B11 61.0(2)
C1 B6 B5 58.5(2)
C2 B6 B5 105.1(3)
B10 B6 B5 60.7(2)
B11 B6 B5 109.0(3)
C2 B7 B11 58.2(2)
C2 B7 B3 59.6(2)
B11 B7 B3 108.2(3)
C2 B7 B8 105.5(3)
B11 B7 B8 108.5(3)
B3 B7 B8 59.7(3)
C2 B7 B12 105.2(3)
B11 B7 B12 60.0(3)
B3 B7 B12 108.9(3)
B8 B7 B12 61.1(3)
F1 B8 B3 121.4(4)
F1 B8 B7 121.4(4)
B3 B8 B7 60.1(2)
F1 B8 B4 122.8(3)
B3 B8 B4 59.7(3)
B7 B8 B4 107.3(3)
F1 B8 B9 122.5(3)
B3 B8 B9 107.9(3)
B7 B8 B9 107.5(3)
B4 B8 B9 59.7(3)
F1 B8 B12 121.4(4)
B3 B8 B12 108.3(3)
B7 B8 B12 59.8(2)
B4 B8 B12 107.7(3)
B9 B8 B12 60.0(3)
F2 B9 B5 122.0(4)
F2 B9 B10 121.9(4)
B5 B9 B10 60.1(3)
F2 B9 B4 122.5(4)
B5 B9 B4 59.6(2)
B10 B9 B4 107.3(3)
F2 B9 B8 121.9(4)
B5 B9 B8 107.4(3)
B10 B9 B8 107.9(3)
B4 B9 B8 59.3(3)
F2 B9 B12 121.5(4)
B5 B9 B12 108.3(3)
B10 B9 B12 60.3(3)
B4 B9 B12 107.4(3)
B8 B9 B12 60.1(3)
F3 B10 B6 122.5(4)
F3 B10 B9 121.1(3)
B6 B10 B9 108.1(3)
F3 B10 B5 122.2(4)
B6 B10 B5 60.1(2)
B9 B10 B5 59.9(2)
F3 B10 B11 122.3(3)
B6 B10 B11 59.8(2)
B9 B10 B11 107.6(3)
B5 B10 B11 107.6(3)
F3 B10 B12 120.7(4)
B6 B10 B12 107.9(3)
B9 B10 B12 60.6(3)
B5 B10 B12 108.4(3)
B11 B10 B12 59.4(3)
C2 B11 B6 59.8(2)
C2 B11 B7 58.5(2)
B6 B11 B7 108.5(3)
C2 B11 B12 105.8(3)
B6 B11 B12 108.6(3)
B7 B11 B12 60.5(2)
C2 B11 B10 105.4(3)
B6 B11 B10 59.2(2)
B7 B11 B10 108.5(3)
B12 B11 B10 60.8(3)
F4 B12 B11 122.3(4)
F4 B12 B7 121.9(4)
B11 B12 B7 59.5(2)
F4 B12 B10 122.8(4)
B11 B12 B10 59.9(2)
B7 B12 B10 107.1(3)
F4 B12 B9 122.8(4)
B11 B12 B9 106.8(3)
B7 B12 B9 106.9(3)
B10 B12 B9 59.1(3)
F4 B12 B8 122.2(4)
B11 B12 B8 106.6(3)
B7 B12 B8 59.1(3)
B10 B12 B8 106.8(3)
B9 B12 B8 59.9(3)

loop_
_geom_bond_atom_site_label_1
_geom_bond_atom_site_label_2
_geom_bond_distance
C1 C11 1.507(5)
C1 C2 1.670(5)
C1 B4 1.703(5)
C1 B5 1.709(5)
C1 B6 1.721(5)
C1 B3 1.734(6)
C2 C18 1.522(5)
C2 B11 1.689(6)
C2 B7 1.695(6)
C2 B6 1.728(5)
C2 B3 1.729(5)
C11 C12 1.518(5)
C12 C17 1.393(5)
C12 C13 1.398(5)
C13 C14 1.377(6)
C14 C15 1.377(6)
C15 C16 1.387(6)
C16 C17 1.386(5)
C17 C18 1.502(5)
B3 B4 1.769(6)
B3 B8 1.770(7)
B3 B7 1.779(6)
B4 B5 1.777(6)
B4 B8 1.783(7)
B4 B9 1.791(7)
B5 B6 1.778(6)
B5 B9 1.786(7)
B5 B10 1.788(6)
B6 B10 1.761(6)
B6 B11 1.773(6)
B7 B11 1.776(6)
B7 B8 1.779(6)
B7 B12 1.792(6)
B8 F1 1.373(5)
B8 B9 1.813(7)
B8 B12 1.815(7)
B9 F2 1.358(5)
B9 B10 1.788(6)
B9 B12 1.815(7)
B10 F3 1.360(5)
B10 B11 1.793(6)
B10 B12 1.809(7)
B11 B12 1.784(6)
B12 F4 1.362(5)
